data_4112287
loop_
_publ_author_name
'Brendan F. Abrahams'
'Adrian Hawley'
'Marissa G. Haywood'
'Timothy A. Hudson'
'Richard Robson'
'Damian A. Slizys'

_publ_section_title
;
 Serendipity and Design in the Generation of New Coordination Polymers: An
 Extensive Series of Highly Symmetrical Guanidinium-Templated,
 Carbonate-Based Networks with the Sodalite Topology
;
_journal_name_full 'Journal of the American Chemical Society'
_journal_page_first 2894
_journal_page_last 2904
_journal_paper_doi 10.1021/ja038904i
_journal_volume 126
_journal_year 2004
_chemical_formula_moiety
;
(Mn 2+)6, (C O3 2-)12 (Na 1+)3, (N C4 H12 1+), (C N3 H6 1+)8, (H2 O)3
;
_chemical_formula_sum 'C24 H66 Mn6 N25 Na3 O39'
_chemical_formula_weight 1727.63
_chemical_name_systematic
;
 ?
;
_space_group_IT_number 229
_symmetry_cell_setting cubic
_symmetry_space_group_name_Hall '-I 4 2 3'
_symmetry_space_group_name_H-M 'I m -3 m'
_atom_sites_solution_hydrogens geom
_atom_sites_solution_primary direct
_atom_sites_solution_secondary difmap
_audit_creation_method SHELXL-97
_cell_angle_alpha 90.00
_cell_angle_beta 90.00
_cell_angle_gamma 90.00
_cell_formula_units_Z 2
_cell_length_a 14.5662(8)
_cell_length_b 14.5662(8)
_cell_length_c 14.5662(8)
_cell_measurement_reflns_used 1055
_cell_measurement_temperature 293(2)
_cell_measurement_theta_max 25.09
_cell_measurement_theta_min 3.43
_cell_volume 3090.6(3)
_computing_cell_refinement 'Bruker SMART'
_computing_data_collection 'Bruker SMART'
_computing_data_reduction 'Bruker SAINT'
_computing_structure_refinement 'SHELXL-97 (Sheldrick, 1997)'
_computing_structure_solution 'Bruker SHELXTL'
_diffrn_ambient_temperature 293(2)
_diffrn_measured_fraction_theta_full 0.997
_diffrn_measured_fraction_theta_max 0.997
_diffrn_measurement_device_type 'Bruker CCD area detector'
_diffrn_measurement_method 'phi and omega scans'
_diffrn_radiation_monochromator graphite
_diffrn_radiation_source 'fine-focus sealed tube'
_diffrn_radiation_type MoK\a
_diffrn_radiation_wavelength 0.71073
_diffrn_reflns_av_R_equivalents 0.0739
_diffrn_reflns_av_sigmaI/netI 0.0189
_diffrn_reflns_limit_h_max 13
_diffrn_reflns_limit_h_min -17
_diffrn_reflns_limit_k_max 17
_diffrn_reflns_limit_k_min -17
_diffrn_reflns_limit_l_max 17
_diffrn_reflns_limit_l_min -17
_diffrn_reflns_number 8211
_diffrn_reflns_theta_full 25.00
_diffrn_reflns_theta_max 25.00
_diffrn_reflns_theta_min 1.98
_diffrn_standards_decay_% 0
_exptl_absorpt_coefficient_mu 1.329
_exptl_absorpt_correction_T_max 1.000
_exptl_absorpt_correction_T_min 0.883
_exptl_absorpt_correction_type multi-scan
_exptl_absorpt_process_details
;
 Sheldrick, G. M. SADABS
;
_exptl_crystal_colour colourless
_exptl_crystal_density_diffrn 1.856
_exptl_crystal_description 'square prism'
_exptl_crystal_F_000 1760
_exptl_crystal_size_max 0.10
_exptl_crystal_size_mid 0.10
_exptl_crystal_size_min 0.075
_refine_diff_density_max 1.494
_refine_diff_density_min -0.968
_refine_diff_density_rms 0.117
_refine_ls_extinction_method none
_refine_ls_goodness_of_fit_ref 1.159
_refine_ls_hydrogen_treatment mixed
_refine_ls_matrix_type full
_refine_ls_number_parameters 40
_refine_ls_number_reflns 305
_refine_ls_number_restraints 0
_refine_ls_restrained_S_all 1.159
_refine_ls_R_factor_all 0.0610
_refine_ls_R_factor_gt 0.0562
_refine_ls_shift/su_max 0.000
_refine_ls_shift/su_mean 0.000
_refine_ls_structure_factor_coef Fsqd
_refine_ls_weighting_details 'calc w=1/[\s^2^(Fo^2^)+(0.1012P)^2^+13.0000P] where P=(Fo^2^+2Fc^2^)/3'
_refine_ls_weighting_scheme calc
_refine_ls_wR_factor_gt 0.1640
_refine_ls_wR_factor_ref 0.1668
_reflns_number_gt 276
_reflns_number_total 305
_reflns_threshold_expression >2sigma(I)
_cod_data_source_file ja038904isi20031009_123145.cif
_cod_data_source_block mn3891a
_cod_database_code 4112287

loop_
_symmetry_equiv_pos_as_xyz
'x, y, z'
'-x, -y, z'
'-x, y, -z'
'x, -y, -z'
'z, x, y'
'z, -x, -y'
'-z, -x, y'
'-z, x, -y'
'y, z, x'
'-y, z, -x'
'y, -z, -x'
'-y, -z, x'
'y, x, -z'
'-y, -x, -z'
'y, -x, z'
'-y, x, z'
'x, z, -y'
'-x, z, y'
'-x, -z, -y'
'x, -z, y'
'z, y, -x'
'z, -y, x'
'-z, y, x'
'-z, -y, -x'
'x+1/2, y+1/2, z+1/2'
'-x+1/2, -y+1/2, z+1/2'
'-x+1/2, y+1/2, -z+1/2'
'x+1/2, -y+1/2, -z+1/2'
'z+1/2, x+1/2, y+1/2'
'z+1/2, -x+1/2, -y+1/2'
'-z+1/2, -x+1/2, y+1/2'
'-z+1/2, x+1/2, -y+1/2'
'y+1/2, z+1/2, x+1/2'
'-y+1/2, z+1/2, -x+1/2'
'y+1/2, -z+1/2, -x+1/2'
'-y+1/2, -z+1/2, x+1/2'
'y+1/2, x+1/2, -z+1/2'
'-y+1/2, -x+1/2, -z+1/2'
'y+1/2, -x+1/2, z+1/2'
'-y+1/2, x+1/2, z+1/2'
'x+1/2, z+1/2, -y+1/2'
'-x+1/2, z+1/2, y+1/2'
'-x+1/2, -z+1/2, -y+1/2'
'x+1/2, -z+1/2, y+1/2'
'z+1/2, y+1/2, -x+1/2'
'z+1/2, -y+1/2, x+1/2'
'-z+1/2, y+1/2, x+1/2'
'-z+1/2, -y+1/2, -x+1/2'
'-x, -y, -z'
'x, y, -z'
'x, -y, z'
'-x, y, z'
'-z, -x, -y'
'-z, x, y'
'z, x, -y'
'z, -x, y'
'-y, -z, -x'
'y, -z, x'
'-y, z, x'
'y, z, -x'
'-y, -x, z'
'y, x, z'
'-y, x, -z'
'y, -x, -z'
'-x, -z, y'
'x, -z, -y'
'x, z, y'
'-x, z, -y'
'-z, -y, x'
'-z, y, -x'
'z, -y, -x'
'z, y, x'
'-x+1/2, -y+1/2, -z+1/2'
'x+1/2, y+1/2, -z+1/2'
'x+1/2, -y+1/2, z+1/2'
'-x+1/2, y+1/2, z+1/2'
'-z+1/2, -x+1/2, -y+1/2'
'-z+1/2, x+1/2, y+1/2'
'z+1/2, x+1/2, -y+1/2'
'z+1/2, -x+1/2, y+1/2'
'-y+1/2, -z+1/2, -x+1/2'
'y+1/2, -z+1/2, x+1/2'
'-y+1/2, z+1/2, x+1/2'
'y+1/2, z+1/2, -x+1/2'
'-y+1/2, -x+1/2, z+1/2'
'y+1/2, x+1/2, z+1/2'
'-y+1/2, x+1/2, -z+1/2'
'y+1/2, -x+1/2, -z+1/2'
'-x+1/2, -z+1/2, y+1/2'
'x+1/2, -z+1/2, -y+1/2'
'x+1/2, z+1/2, y+1/2'
'-x+1/2, z+1/2, -y+1/2'
'-z+1/2, -y+1/2, x+1/2'
'-z+1/2, y+1/2, -x+1/2'
'z+1/2, -y+1/2, -x+1/2'
'z+1/2, y+1/2, x+1/2'

loop_
_atom_site_label
_atom_site_type_symbol
_atom_site_fract_x
_atom_site_fract_y
_atom_site_fract_z
_atom_site_U_iso_or_equiv
_atom_site_adp_type
_atom_site_occupancy
_atom_site_symmetry_multiplicity
_atom_site_calc_flag
_atom_site_refinement_flags
N2 N 0.0000 0.0000 0.0000 0.064(9) Uani 1 48 d S
O3 O 0.0000 0.353(2) 0.0000 0.104(10) Uiso 0.50 8 d SP
C3 C 0.0000 0.0000 0.108(7) 0.05(2) Uiso 0.17 8 d SP
C4 C 0.0000 0.045(6) 0.098(5) 0.08(3) Uiso 0.13 2 d SP
Na1 Na 0.0000 0.5000 0.0000 0.069(3) Uani 1 16 d S
H1 H -0.218(4) 0.596(3) 0.342(4) 0.064(18) Uiso 1 1 d .
Mn1 Mn 0.0000 0.5000 0.2500 0.0361(8) Uani 1 8 d S
O1 O -0.1494(3) 0.5000 0.2582(3) 0.0357(11) Uani 1 2 d S
C1 C -0.1730(4) 0.5000 0.1730(4) 0.0329(19) Uani 1 4 d S
O2 O -0.1108(3) 0.5000 0.1108(3) 0.0538(19) Uani 1 4 d S
N1 N -0.2432(4) 0.6448(3) 0.3552(3) 0.0448(15) Uani 1 2 d S
C2 C -0.3172(4) 0.6828(4) 0.3172(4) 0.036(2) Uani 1 6 d S

loop_
_atom_site_aniso_label
_atom_site_aniso_U_11
_atom_site_aniso_U_22
_atom_site_aniso_U_33
_atom_site_aniso_U_23
_atom_site_aniso_U_13
_atom_site_aniso_U_12
N2 0.064(9) 0.064(9) 0.064(9) 0.000 0.000 0.000
Na1 0.045(3) 0.117(9) 0.045(3) 0.000 0.000 0.000
Mn1 0.0290(8) 0.0290(8) 0.0503(13) 0.000 0.000 0.000
O1 0.033(2) 0.036(2) 0.038(2) 0.000 -0.0043(19) 0.000
C1 0.038(3) 0.024(4) 0.038(3) 0.000 0.005(4) 0.000
O2 0.054(3) 0.054(4) 0.054(3) 0.000 0.024(4) 0.000
N1 0.047(3) 0.044(2) 0.044(2) -0.007(3) -0.013(2) 0.013(2)
C2 0.036(2) 0.036(2) 0.036(2) -0.002(3) -0.002(3) 0.002(3)

loop_
_atom_type_symbol
_atom_type_description
_atom_type_scat_dispersion_real
_atom_type_scat_dispersion_imag
_atom_type_scat_source
C C 0.0033 0.0016 'International Tables Vol C Tables 4.2.6.8 and 6.1.1.4'
H H 0.0000 0.0000 'International Tables Vol C Tables 4.2.6.8 and 6.1.1.4'
N N 0.0061 0.0033 'International Tables Vol C Tables 4.2.6.8 and 6.1.1.4'
O O 0.0106 0.0060 'International Tables Vol C Tables 4.2.6.8 and 6.1.1.4'
Mn Mn 0.3368 0.7283 'International Tables Vol C Tables 4.2.6.8 and 6.1.1.4'
Na Na 0.0362 0.0249 'International Tables Vol C Tables 4.2.6.8 and 6.1.1.4'

loop_
_geom_angle_atom_site_label_1
_geom_angle_atom_site_label_2
_geom_angle_atom_site_label_3
_geom_angle
_geom_angle_site_symmetry_1
_geom_angle_site_symmetry_3
C4 N2 C4 35(4) 21 5
C4 N2 C4 112(2) 21 66
C4 N2 C4 100(2) 5 66
C4 N2 C4 112(2) 21 14
C4 N2 C4 140(6) 5 14
C4 N2 C4 68(2) 66 14
C4 N2 C4 140(6) 21 57
C4 N2 C4 112(2) 5 57
C4 N2 C4 35(4) 66 57
C4 N2 C4 80(2) 14 57
C4 N2 C4 100(2) 21 49
C4 N2 C4 112(2) 5 49
C4 N2 C4 40(6) 66 49
C4 N2 C4 35(4) 14 49
C4 N2 C4 68(2) 57 49
C4 N2 C4 112(2) 21 65
C4 N2 C4 80(2) 5 65
C4 N2 C4 50(6) 66 65
C4 N2 C4 112(2) 14 65
C4 N2 C4 35(4) 57 65
C4 N2 C4 90.000(1) 49 65
C4 N2 C4 68(2) 21 13
C4 N2 C4 90.000(1) 5 13
C4 N2 C4 68(2) 66 13
C4 N2 C4 50(6) 14 13
C4 N2 C4 100(2) 57 13
C4 N2 C4 35(4) 49 13
C4 N2 C4 112(2) 65 13
C4 N2 C4 90.000(1) 21 58
C4 N2 C4 68(2) 5 58
C4 N2 C4 35(4) 66 58
C4 N2 C4 100(2) 14 58
C4 N2 C4 50(6) 57 58
C4 N2 C4 68(2) 49 58
C4 N2 C4 35(4) 65 58
C4 N2 C4 80(2) 13 58
C4 N2 C4 80(2) 21 50
C4 N2 C4 112(2) 5 50
C4 N2 C4 90.000(1) 66 50
C4 N2 C4 35(4) 14 50
C4 N2 C4 112(2) 57 50
C4 N2 C4 50(6) 49 50
C4 N2 C4 140(6) 65 50
C4 N2 C4 35(4) 13 50
C4 N2 C4 112(2) 58 50
C4 N2 C4 80(2) 21 .
C4 N2 C4 68(2) 5 .
C4 N2 C4 140(6) 66 .
C4 N2 C4 145(4) 14 .
C4 N2 C4 112(2) 57 .
C4 N2 C4 180(6) 49 .
C4 N2 C4 90.000(1) 65 .
C4 N2 C4 145(4) 13 .
C4 N2 C4 112(2) 58 .
C4 N2 C4 130(6) 50 .
C4 N2 C4 50(6) 21 22
C4 N2 C4 35(4) 5 22
C4 N2 C4 68(2) 66 22
C4 N2 C4 112(2) 14 22
C4 N2 C4 90.0 57 22
C4 N2 C4 80(2) 49 22
C4 N2 C4 68(2) 65 22
C4 N2 C4 68(2) 13 22
C4 N2 C4 40(6) 58 22
C4 N2 C4 100(2) 50 22
C4 N2 C4 100(2) . 22
O3 Na1 O3 180.000(1) 49_565 .
O3 Na1 O2 90.000(1) 49_565 2_565
O3 Na1 O2 90.000(2) . 2_565
O3 Na1 O2 90.000(1) 49_565 .
O3 Na1 O2 90.000(1) . .
O2 Na1 O2 90.0 2_565 .
O3 Na1 O2 90.000(1) 49_565 49_565
O3 Na1 O2 90.000(1) . 49_565
O2 Na1 O2 90.0 2_565 49_565
O2 Na1 O2 180.0 . 49_565
O3 Na1 O2 90.000(1) 49_565 50
O3 Na1 O2 90.000(1) . 50
O2 Na1 O2 180.0 2_565 50
O2 Na1 O2 90.0 . 50
O2 Na1 O2 90.0 49_565 50
O1 Mn1 O1 90.172(13) 37_455 2_565
O1 Mn1 O1 90.172(13) 37_455 .
O1 Mn1 O1 173.7(2) 2_565 .
O1 Mn1 O1 173.7(2) 37_455 38
O1 Mn1 O1 90.172(13) 2_565 38
O1 Mn1 O1 90.172(13) . 38
C1 O1 Mn1 102.3(4) . .
O2 C1 O1 119.5(4) . .
O2 C1 O1 119.5(4) . 70
O1 C1 O1 121.0(8) . 70
C1 O2 Na1 180.0(5) . .
N1 C2 N1 119.99(2) . 11_465
N1 C2 N1 119.99(2) . 8_566
N1 C2 N1 119.99(2) 11_465 8_566

loop_
_geom_bond_atom_site_label_1
_geom_bond_atom_site_label_2
_geom_bond_distance
_geom_bond_site_symmetry_2
N2 C4 1.57(8) 21
N2 C4 1.57(8) 5
N2 C4 1.57(8) 66
N2 C4 1.57(8) 14
N2 C4 1.57(8) 57
N2 C4 1.57(8) 49
N2 C4 1.57(8) 65
N2 C4 1.57(8) 13
N2 C4 1.57(8) 58
N2 C4 1.57(8) 50
N2 C4 1.57(8) .
N2 C4 1.57(8) 22
O3 Na1 2.14(3) .
Na1 O3 2.14(3) 49_565
Na1 O2 2.283(7) 2_565
Na1 O2 2.283(7) .
Na1 O2 2.283(7) 49_565
Na1 O2 2.283(7) 50
Mn1 O1 2.180(4) 37_455
Mn1 O1 2.180(4) 2_565
Mn1 O1 2.180(4) .
Mn1 O1 2.180(4) 38
O1 C1 1.288(6) .
C1 O2 1.281(11) .
C1 O1 1.288(6) 70
N1 C2 1.332(6) .
C2 N1 1.332(6) 11_465
C2 N1 1.332(6) 8_566
